data_7034418
loop_
_publ_author_name
'Simpson, Peter V.'
'Randles, Michael D.'
'Gupta, Vivek'
'Fu, Junhong'
'Moxey, Graeme J.'
'Schwich, Torsten'
'Morshedi, Mahbod'
'Cifuentes, Marie P.'
'Humphrey, Mark G.'

_publ_section_title
;
 Phosphine, isocyanide, and alkyne reactivity at pentanuclear
 molybdenum/tungsten-iridium clusters.
;
_journal_issue 16
_journal_name_full 'Dalton transactions (Cambridge, England : 2003)'
_journal_page_first 7292
_journal_page_last 7304
_journal_paper_doi 10.1039/c5dt00525f
_journal_volume 44
_journal_year 2015
_chemical_formula_moiety 'C37 H30 Ir4 Mo O8, C H2 Cl2'
_chemical_formula_sum 'C38 H32 Cl2 Ir4 Mo O8'
_chemical_formula_weight 1552.28
_chemical_name_systematic
; 
 ? 
;
_space_group_IT_number 14
_symmetry_cell_setting monoclinic
_symmetry_space_group_name_Hall '-P 2ybc'
_symmetry_space_group_name_H-M 'P 1 21/c 1'
_atom_sites_solution_hydrogens geom
_atom_sites_solution_primary direct
_atom_sites_solution_secondary difmap
_audit_creation_method SHELXL-97
_audit_update_record
;
2014-08-11 deposited with the CCDC.
2015-03-12 downloaded from the CCDC.
;
_cell_angle_alpha 90.00
_cell_angle_beta 109.0667(5)
_cell_angle_gamma 90.00
_cell_formula_units_Z 4
_cell_length_a 9.30850(10)
_cell_length_b 37.3217(5)
_cell_length_c 11.8641(2)
_cell_measurement_reflns_used 133295
_cell_measurement_temperature 200(2)
_cell_measurement_theta_max 27
_cell_measurement_theta_min 3
_cell_volume 3895.58(9)
_computing_cell_refinement 'DENZO/SCALEPACK (Otwinowski & Minor, 1997)'
_computing_data_collection 'COLLECT (Nonius, 2001).'
_computing_data_reduction 'DENZO/SCALEPACK (Otwinowski & Minor, 1997)'
_computing_molecular_graphics Olex2
_computing_publication_material 'Microsoft Office 2000'
_computing_structure_refinement 'SHELXL-97 (Sheldrick, 2008)'
_computing_structure_solution 'SHELXS-97 (Sheldrick, 2008)'
_diffrn_ambient_temperature 200(2)
_diffrn_measured_fraction_theta_full 0.997
_diffrn_measured_fraction_theta_max 0.997
_diffrn_measurement_device_type 'Nonius Kappa CCD'
_diffrn_measurement_method 'psi and omega scans'
_diffrn_radiation_monochromator graphite
_diffrn_radiation_source 'fine-focus sealed tube'
_diffrn_radiation_type MoK\a
_diffrn_radiation_wavelength 0.71073
_diffrn_reflns_av_R_equivalents 0.1207
_diffrn_reflns_av_sigmaI/netI 0.0528
_diffrn_reflns_limit_h_max 12
_diffrn_reflns_limit_h_min -12
_diffrn_reflns_limit_k_max 48
_diffrn_reflns_limit_k_min -48
_diffrn_reflns_limit_l_max 15
_diffrn_reflns_limit_l_min -15
_diffrn_reflns_number 75384
_diffrn_reflns_theta_full 27.51
_diffrn_reflns_theta_max 27.51
_diffrn_reflns_theta_min 2.56
_exptl_absorpt_coefficient_mu 14.116
_exptl_absorpt_correction_T_max 0.595
_exptl_absorpt_correction_T_min 0.173
_exptl_absorpt_correction_type integration
_exptl_absorpt_process_details
;
via Gaussian method (Coppens, 1970) implemented in maXus (2000)
;
_exptl_crystal_colour brown
_exptl_crystal_density_diffrn 2.647
_exptl_crystal_density_method 'not measured'
_exptl_crystal_description plate
_exptl_crystal_F_000 2832
_exptl_crystal_size_max 0.23
_exptl_crystal_size_mid 0.05
_exptl_crystal_size_min 0.04
_refine_diff_density_max 1.861
_refine_diff_density_min -1.865
_refine_diff_density_rms 0.251
_refine_ls_extinction_method none
_refine_ls_goodness_of_fit_ref 1.158
_refine_ls_hydrogen_treatment constr
_refine_ls_matrix_type full
_refine_ls_number_parameters 457
_refine_ls_number_reflns 8942
_refine_ls_number_restraints 0
_refine_ls_restrained_S_all 1.158
_refine_ls_R_factor_all 0.0633
_refine_ls_R_factor_gt 0.0419
_refine_ls_shift/su_max 0.001
_refine_ls_shift/su_mean 0.000
_refine_ls_structure_factor_coef Fsqd
_refine_ls_weighting_details 'calc w=1/[\s^2^(Fo^2^)+(0.0072P)^2^+54.6469P] where P=(Fo^2^+2Fc^2^)/3'
_refine_ls_weighting_scheme calc
_refine_ls_wR_factor_gt 0.0878
_refine_ls_wR_factor_ref 0.0948
_reflns_number_gt 7077
_reflns_number_total 8942
_reflns_threshold_expression >2sigma(I)
_cod_data_source_file c5dt00525f2.cif
_cod_data_source_block 6a
_cod_depositor_comments 'Adding full bibliography for 7034411--7034420.cif.'
_cod_original_cell_volume 3895.57(9)
_cod_original_sg_symbol_H-M 'P 21/c'
_cod_database_code 7034418

loop_
_symmetry_equiv_pos_as_xyz
'x, y, z'
'-x, y+1/2, -z+1/2'
'-x, -y, -z'
'x, -y-1/2, z-1/2'

loop_
_atom_site_label
_atom_site_type_symbol
_atom_site_fract_x
_atom_site_fract_y
_atom_site_fract_z
_atom_site_U_iso_or_equiv
_atom_site_adp_type
_atom_site_occupancy
_atom_site_symmetry_multiplicity
_atom_site_calc_flag
_atom_site_refinement_flags
_atom_site_disorder_assembly
_atom_site_disorder_group
Ir2 Ir 0.84593(4) 0.369576(10) 0.75706(3) 0.02459(9) Uani 1 1 d . . .
Ir3 Ir 1.11018(4) 0.344912(10) 0.76391(3) 0.02407(9) Uani 1 1 d . . .
Ir4 Ir 0.92087(4) 0.376075(10) 0.54716(3) 0.02622(10) Uani 1 1 d . . .
Ir5 Ir 1.09432(4) 0.392027(10) 0.93347(3) 0.02589(9) Uani 1 1 d . . .
Mo1 Mo 1.06641(10) 0.42126(2) 0.72435(8) 0.02815(19) Uani 1 1 d . . .
Cl1 Cl 0.3468(5) 0.46361(12) 0.3871(6) 0.1025(18) Uani 1 1 d . . .
Cl2 Cl 0.3312(10) 0.49602(19) 0.1635(7) 0.157(3) Uani 1 1 d . . .
O124 O 0.7334(9) 0.4390(2) 0.5777(6) 0.0396(18) Uani 1 1 d . . .
O134 O 1.2558(9) 0.3863(2) 0.5813(7) 0.0411(19) Uani 1 1 d . . .
O221 O 0.5970(10) 0.4154(3) 0.7979(9) 0.058(2) Uani 1 1 d . . .
O222 O 0.6435(11) 0.3048(3) 0.6685(10) 0.068(3) Uani 1 1 d . . .
O331 O 1.4527(9) 0.3350(3) 0.8194(8) 0.051(2) Uani 1 1 d . . .
O332 O 1.0121(10) 0.2715(2) 0.6583(8) 0.052(2) Uani 1 1 d . . .
O551 O 1.4155(11) 0.4115(3) 1.0762(12) 0.094(4) Uani 1 1 d . . .
O552 O 0.9641(12) 0.4513(2) 1.0431(9) 0.063(3) Uani 1 1 d . . .
C3 C 1.0275(15) 0.4790(5) 0.6434(13) 0.0375(19) Uani 0.513(11) 1 d PG A 1
H3 H 0.9414 0.4843 0.5789 0.045 Uiso 0.513(11) 1 calc PR A 1
C2 C 1.0421(17) 0.4830(4) 0.7657(16) 0.0375(19) Uani 0.513(11) 1 d PG A 1
H2 H 0.9673 0.4912 0.7954 0.045 Uiso 0.513(11) 1 calc PR A 1
C1 C 1.191(2) 0.4720(5) 0.8347(9) 0.0375(19) Uani 0.513(11) 1 d PG A 1
H1 H 1.2309 0.4719 0.9175 0.045 Uiso 0.513(11) 1 calc PR A 1
C5 C 1.2684(13) 0.4613(4) 0.7550(16) 0.0375(19) Uani 0.513(11) 1 d PG A 1
H5 H 1.3678 0.4530 0.7764 0.045 Uiso 0.513(11) 1 calc PR A 1
C4 C 1.167(2) 0.4657(5) 0.6368(12) 0.0375(19) Uani 0.513(11) 1 d PG A 1
H4 H 1.1889 0.4606 0.5672 0.045 Uiso 0.513(11) 1 calc PR A 1
C3A C 1.107(2) 0.4697(5) 0.6178(10) 0.0375(19) Uani 0.487(11) 1 d PG A 2
H3A H 1.0676 0.4693 0.5350 0.045 Uiso 0.487(11) 1 calc PR A 2
C2A C 1.0314(14) 0.4824(5) 0.6963(17) 0.0375(19) Uani 0.487(11) 1 d PG A 2
H2A H 0.9336 0.4918 0.6739 0.045 Uiso 0.487(11) 1 calc PR A 2
C1A C 1.131(2) 0.4781(5) 0.8150(13) 0.0375(19) Uani 0.487(11) 1 d PG A 2
H1A H 1.1101 0.4842 0.8840 0.045 Uiso 0.487(11) 1 calc PR A 2
C5A C 1.2684(17) 0.4627(5) 0.8099(13) 0.0375(19) Uani 0.487(11) 1 d PG A 2
H5A H 1.3532 0.4571 0.8749 0.045 Uiso 0.487(11) 1 calc PR A 2
C4A C 1.2536(18) 0.4575(5) 0.6880(17) 0.0375(19) Uani 0.487(11) 1 d PG A 2
H4A H 1.3270 0.4479 0.6593 0.045 Uiso 0.487(11) 1 calc PR A 2
C6 C 0.9322(12) 0.3413(3) 0.3958(8) 0.033(2) Uani 1 1 d . . .
C7 C 0.9310(12) 0.3779(3) 0.3615(9) 0.035(2) Uani 1 1 d . . .
C8 C 0.7952(13) 0.3943(3) 0.3621(9) 0.037(3) Uani 1 1 d . . .
C9 C 0.7042(12) 0.3675(3) 0.3968(9) 0.033(2) Uani 1 1 d . . .
C10 C 0.7902(12) 0.3346(3) 0.4149(9) 0.030(2) Uani 1 1 d . . .
C11 C 1.0489(15) 0.3140(4) 0.3948(11) 0.049(3) Uani 1 1 d . . .
H11A H 1.1486 0.3240 0.4297 0.073 Uiso 1 1 calc R . .
H11B H 1.0350 0.3070 0.3141 0.073 Uiso 1 1 calc R . .
H11C H 1.0382 0.2934 0.4400 0.073 Uiso 1 1 calc R . .
C12 C 1.0523(15) 0.3957(4) 0.3233(10) 0.048(3) Uani 1 1 d . . .
H12A H 1.0530 0.4209 0.3390 0.072 Uiso 1 1 calc R . .
H12B H 1.0320 0.3918 0.2395 0.072 Uiso 1 1 calc R . .
H12C H 1.1495 0.3856 0.3671 0.072 Uiso 1 1 calc R . .
C13 C 0.7433(15) 0.4323(3) 0.3224(10) 0.048(3) Uani 1 1 d . . .
H13A H 0.6423 0.4358 0.3252 0.072 Uiso 1 1 calc R . .
H13B H 0.7436 0.4359 0.2424 0.072 Uiso 1 1 calc R . .
H13C H 0.8112 0.4491 0.3747 0.072 Uiso 1 1 calc R . .
C14 C 0.5474(13) 0.3723(3) 0.3993(11) 0.045(3) Uani 1 1 d . . .
H14A H 0.5267 0.3546 0.4507 0.068 Uiso 1 1 calc R . .
H14B H 0.4766 0.3697 0.3201 0.068 Uiso 1 1 calc R . .
H14C H 0.5372 0.3958 0.4288 0.068 Uiso 1 1 calc R . .
C15 C 0.7295(13) 0.2978(3) 0.4280(9) 0.037(3) Uani 1 1 d . . .
H15A H 0.8054 0.2846 0.4882 0.056 Uiso 1 1 calc R . .
H15B H 0.7047 0.2853 0.3534 0.056 Uiso 1 1 calc R . .
H15C H 0.6399 0.3002 0.4507 0.056 Uiso 1 1 calc R . .
C16 C 1.1872(11) 0.3076(3) 1.0220(9) 0.027(2) Uani 1 1 d . . .
C17 C 1.2216(13) 0.3148(3) 1.1430(9) 0.036(2) Uani 1 1 d . . .
H17 H 1.1871 0.3358 1.1679 0.043 Uiso 1 1 calc R . .
C18 C 1.3080(12) 0.2904(3) 1.2269(9) 0.037(3) Uani 1 1 d . . .
H18 H 1.3295 0.2950 1.3077 0.045 Uiso 1 1 calc R . .
C19 C 1.3632(12) 0.2587(3) 1.1906(10) 0.037(3) Uani 1 1 d . . .
H19 H 1.4201 0.2424 1.2468 0.044 Uiso 1 1 calc R . .
C20 C 1.3317(13) 0.2525(3) 1.0720(10) 0.038(3) Uani 1 1 d . . .
H20 H 1.3683 0.2319 1.0470 0.045 Uiso 1 1 calc R . .
C21 C 1.2449(13) 0.2768(3) 0.9870(9) 0.034(2) Uani 1 1 d . . .
H21 H 1.2257 0.2723 0.9063 0.041 Uiso 1 1 calc R . .
C22 C 1.0853(11) 0.3330(3) 0.9322(8) 0.025(2) Uani 1 1 d . . .
C23 C 0.9494(11) 0.3458(3) 0.9295(9) 0.027(2) Uani 1 1 d . . .
C24 C 0.8517(11) 0.3355(3) 0.9989(8) 0.025(2) Uani 1 1 d . . .
C25 C 0.7737(12) 0.3607(3) 1.0447(9) 0.033(2) Uani 1 1 d . . .
H25 H 0.7905 0.3850 1.0367 0.040 Uiso 1 1 calc R . .
C26 C 0.6721(12) 0.3502(3) 1.1018(10) 0.038(3) Uani 1 1 d . . .
H26 H 0.6207 0.3675 1.1304 0.045 Uiso 1 1 calc R . .
C27 C 0.6472(12) 0.3147(3) 1.1162(9) 0.039(3) Uani 1 1 d . . .
H27 H 0.5803 0.3077 1.1556 0.047 Uiso 1 1 calc R . .
C28 C 0.7205(14) 0.2899(4) 1.0725(12) 0.049(3) Uani 1 1 d . . .
H28 H 0.7015 0.2657 1.0807 0.059 Uiso 1 1 calc R . .
C29 C 0.8258(12) 0.2997(3) 1.0143(10) 0.038(3) Uani 1 1 d . . .
H29 H 0.8771 0.2822 0.9868 0.045 Uiso 1 1 calc R . .
C30 C 0.4141(17) 0.4971(4) 0.3155(18) 0.084(6) Uani 1 1 d . . .
H30A H 0.3947 0.5203 0.3449 0.101 Uiso 1 1 calc R . .
H30B H 0.5232 0.4945 0.3352 0.101 Uiso 1 1 calc R . .
C124 C 0.8451(12) 0.4214(3) 0.6190(9) 0.030(2) Uani 1 1 d . A .
C134 C 1.1558(12) 0.3900(3) 0.6215(10) 0.037(3) Uani 1 1 d . A .
C221 C 0.6879(12) 0.3984(3) 0.7825(10) 0.035(2) Uani 1 1 d . . .
C222 C 0.7154(13) 0.3299(3) 0.6951(10) 0.039(3) Uani 1 1 d . . .
C331 C 1.3275(13) 0.3392(3) 0.8002(9) 0.034(2) Uani 1 1 d . . .
C332 C 1.0483(12) 0.2998(3) 0.6914(10) 0.037(3) Uani 1 1 d . . .
C551 C 1.2938(15) 0.4035(3) 1.0221(12) 0.049(3) Uani 1 1 d . . .
C552 C 1.0149(14) 0.4283(3) 1.0056(10) 0.037(3) Uani 1 1 d . . .

loop_
_atom_site_aniso_label
_atom_site_aniso_U_11
_atom_site_aniso_U_22
_atom_site_aniso_U_33
_atom_site_aniso_U_23
_atom_site_aniso_U_13
_atom_site_aniso_U_12
Ir2 0.02140(18) 0.02609(19) 0.02548(19) 0.00029(15) 0.00654(15) 0.00077(15)
Ir3 0.02151(18) 0.02642(19) 0.02380(18) -0.00006(15) 0.00674(15) 0.00050(15)
Ir4 0.0256(2) 0.0284(2) 0.02278(19) 0.00032(15) 0.00528(15) -0.00067(15)
Ir5 0.0261(2) 0.02576(19) 0.02407(19) -0.00119(15) 0.00577(15) -0.00026(15)
Mo1 0.0293(5) 0.0260(4) 0.0266(4) 0.0010(4) 0.0055(4) -0.0041(4)
Cl1 0.069(3) 0.063(3) 0.185(6) 0.022(3) 0.056(3) 0.008(2)
Cl2 0.215(9) 0.113(5) 0.126(5) -0.036(4) 0.032(6) -0.064(5)
O124 0.045(5) 0.038(4) 0.029(4) 0.002(3) 0.002(4) 0.009(4)
O134 0.032(4) 0.060(5) 0.030(4) 0.007(4) 0.009(3) -0.004(4)
O221 0.039(5) 0.064(6) 0.073(6) -0.006(5) 0.022(5) 0.012(5)
O222 0.061(6) 0.057(6) 0.101(8) -0.042(6) 0.050(6) -0.038(5)
O331 0.026(4) 0.073(6) 0.054(5) 0.000(5) 0.013(4) 0.001(4)
O332 0.056(6) 0.034(5) 0.052(5) -0.011(4) -0.001(4) 0.001(4)
O551 0.034(6) 0.074(7) 0.132(11) -0.028(7) -0.030(6) 0.002(5)
O552 0.083(7) 0.045(5) 0.071(6) -0.023(5) 0.039(6) 0.003(5)
C3 0.037(4) 0.030(3) 0.039(5) -0.001(4) 0.004(4) -0.006(3)
C2 0.037(4) 0.030(3) 0.039(5) -0.001(4) 0.004(4) -0.006(3)
C1 0.037(4) 0.030(3) 0.039(5) -0.001(4) 0.004(4) -0.006(3)
C5 0.037(4) 0.030(3) 0.039(5) -0.001(4) 0.004(4) -0.006(3)
C4 0.037(4) 0.030(3) 0.039(5) -0.001(4) 0.004(4) -0.006(3)
C3A 0.037(4) 0.030(3) 0.039(5) -0.001(4) 0.004(4) -0.006(3)
C2A 0.037(4) 0.030(3) 0.039(5) -0.001(4) 0.004(4) -0.006(3)
C1A 0.037(4) 0.030(3) 0.039(5) -0.001(4) 0.004(4) -0.006(3)
C5A 0.037(4) 0.030(3) 0.039(5) -0.001(4) 0.004(4) -0.006(3)
C4A 0.037(4) 0.030(3) 0.039(5) -0.001(4) 0.004(4) -0.006(3)
C6 0.035(6) 0.047(7) 0.015(5) -0.007(4) 0.004(4) -0.002(5)
C7 0.028(5) 0.048(6) 0.021(5) -0.004(5) -0.004(4) -0.006(5)
C8 0.038(6) 0.044(6) 0.018(5) 0.005(5) -0.005(4) -0.005(5)
C9 0.030(5) 0.039(6) 0.020(5) 0.003(4) -0.005(4) -0.005(5)
C10 0.039(6) 0.025(5) 0.020(5) -0.007(4) 0.002(4) -0.006(4)
C11 0.047(7) 0.061(8) 0.039(7) 0.003(6) 0.015(6) 0.009(6)
C12 0.051(8) 0.065(8) 0.029(6) 0.004(6) 0.013(6) -0.011(6)
C13 0.056(8) 0.044(7) 0.030(6) 0.012(5) -0.004(6) -0.002(6)
C14 0.037(7) 0.047(7) 0.042(7) 0.002(6) 0.000(5) 0.001(5)
C15 0.042(7) 0.037(6) 0.026(5) -0.001(5) 0.003(5) -0.005(5)
C16 0.018(5) 0.031(5) 0.030(5) 0.001(4) 0.007(4) -0.004(4)
C17 0.040(6) 0.039(6) 0.030(6) 0.003(5) 0.014(5) 0.001(5)
C18 0.030(6) 0.057(7) 0.026(5) 0.005(5) 0.010(5) -0.001(5)
C19 0.021(5) 0.040(6) 0.037(6) 0.014(5) -0.005(5) -0.004(4)
C20 0.036(6) 0.028(6) 0.045(7) 0.003(5) 0.008(5) 0.008(5)
C21 0.041(6) 0.029(5) 0.024(5) 0.003(4) -0.002(5) -0.002(5)
C22 0.028(5) 0.028(5) 0.018(4) 0.000(4) 0.007(4) -0.009(4)
C23 0.025(5) 0.033(5) 0.023(5) 0.003(4) 0.006(4) -0.001(4)
C24 0.022(5) 0.033(5) 0.019(4) 0.001(4) 0.004(4) 0.000(4)
C25 0.029(5) 0.040(6) 0.030(5) -0.003(5) 0.008(5) 0.001(5)
C26 0.023(5) 0.057(7) 0.032(6) -0.005(5) 0.007(5) 0.001(5)
C27 0.029(6) 0.067(8) 0.022(5) 0.004(5) 0.008(5) -0.001(5)
C28 0.045(7) 0.047(7) 0.057(8) 0.004(6) 0.020(6) -0.005(6)
C29 0.032(6) 0.045(7) 0.042(6) 0.004(5) 0.020(5) -0.003(5)
C30 0.045(9) 0.059(10) 0.156(19) -0.006(11) 0.044(11) -0.006(7)
C124 0.038(6) 0.023(5) 0.028(5) 0.004(4) 0.010(5) 0.002(4)
C134 0.021(5) 0.043(6) 0.042(6) -0.003(5) 0.003(5) -0.008(5)
C221 0.028(6) 0.035(6) 0.042(6) 0.009(5) 0.010(5) 0.004(5)
C222 0.039(6) 0.041(6) 0.042(6) 0.000(5) 0.020(5) 0.002(5)
C331 0.035(6) 0.040(6) 0.028(5) 0.003(5) 0.013(5) -0.011(5)
C332 0.029(6) 0.038(6) 0.041(6) 0.002(5) 0.006(5) 0.004(5)
C551 0.040(7) 0.042(7) 0.060(8) -0.012(6) 0.008(6) 0.001(6)
C552 0.045(7) 0.030(6) 0.038(6) -0.007(5) 0.016(5) -0.007(5)

loop_
_atom_type_symbol
_atom_type_description
_atom_type_scat_dispersion_real
_atom_type_scat_dispersion_imag
_atom_type_scat_source
C C 0.0033 0.0016 'International Tables Vol C Tables 4.2.6.8 and 6.1.1.4'
H H 0.0000 0.0000 'International Tables Vol C Tables 4.2.6.8 and 6.1.1.4'
Cl Cl 0.1484 0.1585 'International Tables Vol C Tables 4.2.6.8 and 6.1.1.4'
Ir Ir -1.4442 7.9887 'International Tables Vol C Tables 4.2.6.8 and 6.1.1.4'
Mo Mo -1.6832 0.6857 'International Tables Vol C Tables 4.2.6.8 and 6.1.1.4'
O O 0.0106 0.0060 'International Tables Vol C Tables 4.2.6.8 and 6.1.1.4'

loop_
_exptl_crystal_face_index_h
_exptl_crystal_face_index_k
_exptl_crystal_face_index_l
_exptl_crystal_face_perp_dist
0 0 -1 0.140
0 0 1 0.090
0 -1 0 0.040
0 1 0 0.010
12 -1 1 0.030
-12 1 -1 0.010

loop_
_geom_angle_atom_site_label_1
_geom_angle_atom_site_label_2
_geom_angle_atom_site_label_3
_geom_angle
C222 Ir2 C221 94.1(5)
C222 Ir2 C23 94.4(4)
C221 Ir2 C23 102.1(4)
C222 Ir2 C124 118.5(4)
C221 Ir2 C124 80.4(4)
C23 Ir2 C124 146.9(4)
C222 Ir2 Ir3 102.3(3)
C221 Ir2 Ir3 162.9(3)
C23 Ir2 Ir3 72.5(3)
C124 Ir2 Ir3 95.4(2)
C222 Ir2 Ir5 144.9(4)
C221 Ir2 Ir5 102.1(3)
C23 Ir2 Ir5 52.1(3)
C124 Ir2 Ir5 94.9(2)
Ir3 Ir2 Ir5 61.544(14)
C222 Ir2 Ir4 92.1(3)
C221 Ir2 Ir4 121.0(3)
C23 Ir2 Ir4 135.8(3)
C124 Ir2 Ir4 46.3(2)
Ir3 Ir2 Ir4 63.392(14)
Ir5 Ir2 Ir4 105.260(17)
C222 Ir2 Mo1 147.8(3)
C221 Ir2 Mo1 104.9(3)
C23 Ir2 Mo1 106.4(3)
C124 Ir2 Mo1 42.8(2)
Ir3 Ir2 Mo1 62.72(2)
Ir5 Ir2 Mo1 55.84(2)
Ir4 Ir2 Mo1 55.84(2)
C332 Ir3 C331 98.2(5)
C332 Ir3 C22 97.5(4)
C331 Ir3 C22 101.2(4)
C332 Ir3 C134 112.5(4)
C331 Ir3 C134 80.2(4)
C22 Ir3 C134 149.6(4)
C332 Ir3 Ir2 99.0(3)
C331 Ir3 Ir2 162.5(3)
C22 Ir3 Ir2 73.3(3)
C134 Ir3 Ir2 96.2(3)
C332 Ir3 Ir5 146.3(4)
C331 Ir3 Ir5 102.3(3)
C22 Ir3 Ir5 52.5(3)
C134 Ir3 Ir5 97.3(3)
Ir2 Ir3 Ir5 60.918(14)
C332 Ir3 Ir4 86.9(3)
C331 Ir3 Ir4 122.6(3)
C22 Ir3 Ir4 135.0(3)
C134 Ir3 Ir4 46.5(2)
Ir2 Ir3 Ir4 61.813(14)
Ir5 Ir3 Ir4 103.737(17)
C332 Ir3 Mo1 142.7(3)
C331 Ir3 Mo1 103.1(3)
C22 Ir3 Mo1 107.8(3)
C134 Ir3 Mo1 43.8(3)
Ir2 Ir3 Mo1 64.23(2)
Ir5 Ir3 Mo1 56.16(2)
Ir4 Ir3 Mo1 55.86(2)
C124 Ir4 C134 94.0(4)
C124 Ir4 C8 90.9(4)
C134 Ir4 C8 118.0(4)
C124 Ir4 C7 120.0(4)
C134 Ir4 C7 91.9(4)
C8 Ir4 C7 36.7(4)
C124 Ir4 C9 95.9(4)
C134 Ir4 C9 153.9(4)
C8 Ir4 C9 38.0(4)
C7 Ir4 C9 62.3(4)
C124 Ir4 C6 153.2(4)
C134 Ir4 C6 99.3(4)
C8 Ir4 C6 62.3(4)
C7 Ir4 C6 37.1(4)
C9 Ir4 C6 63.0(4)
C124 Ir4 C10 130.8(4)
C134 Ir4 C10 134.5(4)
C8 Ir4 C10 62.2(4)
C7 Ir4 C10 61.5(4)
C9 Ir4 C10 37.5(4)
C6 Ir4 C10 37.2(4)
C124 Ir4 Mo1 48.2(3)
C134 Ir4 Mo1 48.6(3)
C8 Ir4 Mo1 123.1(3)
C7 Ir4 Mo1 125.3(3)
C9 Ir4 Mo1 143.6(3)
C6 Ir4 Mo1 147.5(3)
C10 Ir4 Mo1 173.2(3)
C124 Ir4 Ir2 60.0(3)
C134 Ir4 Ir2 99.9(3)
C8 Ir4 Ir2 134.2(3)
C7 Ir4 Ir2 168.2(3)
C9 Ir4 Ir2 105.9(3)
C6 Ir4 Ir2 138.5(3)
C10 Ir4 Ir2 108.9(3)
Mo1 Ir4 Ir2 64.45(2)
C124 Ir4 Ir3 98.7(3)
C134 Ir4 Ir3 58.6(3)
C8 Ir4 Ir3 169.9(3)
C7 Ir4 Ir3 133.6(3)
C9 Ir4 Ir3 142.5(3)
C6 Ir4 Ir3 108.0(3)
C10 Ir4 Ir3 112.5(3)
Mo1 Ir4 Ir3 62.95(2)
Ir2 Ir4 Ir3 54.794(13)
C551 Ir5 C552 92.6(5)
C551 Ir5 C23 133.7(5)
C552 Ir5 C23 104.3(4)
C551 Ir5 C22 105.2(5)
C552 Ir5 C22 134.7(4)
C23 Ir5 C22 35.6(4)
C551 Ir5 Mo1 102.1(4)
C552 Ir5 Mo1 101.4(3)
C23 Ir5 Mo1 115.8(3)
C22 Ir5 Mo1 114.5(2)
C551 Ir5 Ir2 162.7(4)
C552 Ir5 Ir2 102.3(4)
C23 Ir5 Ir2 50.9(3)
C22 Ir5 Ir2 70.3(2)
Mo1 Ir5 Ir2 66.63(2)
C551 Ir5 Ir3 106.4(4)
C552 Ir5 Ir3 158.5(4)
C23 Ir5 Ir3 69.8(3)
C22 Ir5 Ir3 50.1(2)
Mo1 Ir5 Ir3 65.42(2)
Ir2 Ir5 Ir3 57.538(14)
C124 Mo1 C134 99.4(4)
C124 Mo1 C3A 88.6(5)
C134 Mo1 C3A 87.0(6)
C124 Mo1 C4 101.6(5)
C134 Mo1 C4 80.6(5)
C3A Mo1 C4 13.7(5)
C124 Mo1 C2A 80.9(4)
C134 Mo1 C2A 122.7(6)
C3A Mo1 C2A 35.8(2)
C4 Mo1 C2A 44.6(5)
C124 Mo1 C5 134.2(4)
C134 Mo1 C5 89.7(5)
C3A Mo1 C5 46.8(4)
C4 Mo1 C5 35.6(2)
C2A Mo1 C5 57.3(4)
C124 Mo1 C3 75.8(4)
C134 Mo1 C3 108.6(6)
C3A Mo1 C3 23.7(5)
C4 Mo1 C3 35.5(2)
C2A Mo1 C3 15.5(5)
C5 Mo1 C3 58.9(3)
C124 Mo1 C4A 123.3(5)
C134 Mo1 C4A 75.5(5)
C3A Mo1 C4A 35.5(2)
C4 Mo1 C4A 21.9(5)
C2A Mo1 C4A 59.0(3)
C5 Mo1 C4A 19.0(4)
C3 Mo1 C4A 54.5(5)
C124 Mo1 C1A 109.5(6)
C134 Mo1 C1A 133.5(5)
C3A Mo1 C1A 58.9(3)
C4 Mo1 C1A 58.8(4)
C2A Mo1 C1A 35.3(2)
C5 Mo1 C1A 44.2(5)
C3 Mo1 C1A 48.9(4)
C4A Mo1 C1A 58.3(3)
C124 Mo1 C1 123.4(5)
C134 Mo1 C1 124.1(5)
C3A Mo1 C1 62.6(4)
C4 Mo1 C1 58.6(3)
C2A Mo1 C1 46.7(4)
C5 Mo1 C1 35.0(2)
C3 Mo1 C1 58.3(3)
C4A Mo1 C1 52.1(4)
C1A Mo1 C1 14.0(4)
C124 Mo1 C2 88.8(5)
C134 Mo1 C2 139.2(5)
C3A Mo1 C2 53.0(5)
C4 Mo1 C2 58.6(3)
C2A Mo1 C2 19.5(5)
C5 Mo1 C2 58.3(3)
C3 Mo1 C2 35.0(2)
C4A Mo1 C2 66.9(5)
C1A Mo1 C2 21.0(4)
C1 Mo1 C2 34.7(2)
C124 Mo1 C5A 139.4(4)
C134 Mo1 C5A 101.8(6)
C3A Mo1 C5A 58.5(3)
C4 Mo1 C5A 49.3(4)
C2A Mo1 C5A 58.5(3)
C5 Mo1 C5A 15.8(5)
C3 Mo1 C5A 64.7(4)
C4A Mo1 C5A 34.8(2)
C1A Mo1 C5A 34.7(2)
C1 Mo1 C5A 22.5(5)
C2 Mo1 C5A 53.2(4)
C2 C3 C4 108.0
C2 C3 Mo1 74.1(6)
C4 C3 Mo1 71.2(6)
C2 C3 H3 126.0
C4 C3 H3 126.0
Mo1 C3 H3 120.5
C1 C2 C3 108.0
C1 C2 Mo1 72.6(6)
C3 C2 Mo1 70.9(6)
C1 C2 H2 126.0
C3 C2 H2 126.0
Mo1 C2 H2 122.2
C2 C1 C5 108.0
C2 C1 Mo1 72.7(6)
C5 C1 Mo1 70.9(6)
C2 C1 H1 126.0
C5 C1 H1 126.0
Mo1 C1 H1 122.1
C1 C5 C4 108.0
C1 C5 Mo1 74.1(6)
C4 C5 Mo1 71.3(6)
C1 C5 H5 126.0
C4 C5 H5 126.0
Mo1 C5 H5 120.4
C5 C4 C3 108.0
C5 C4 Mo1 73.1(6)
C3 C4 Mo1 73.3(6)
C5 C4 H4 126.0
C3 C4 H4 126.0
Mo1 C4 H4 119.4
C4A C3A C2A 108.0
C4A C3A Mo1 74.2(6)
C2A C3A Mo1 72.3(6)
C4A C3A H3A 126.0
C2A C3A H3A 126.0
Mo1 C3A H3A 119.4
C3A C2A C1A 108.0
C3A C2A Mo1 71.9(6)
C1A C2A Mo1 74.4(6)
C3A C2A H2A 126.0
C1A C2A H2A 126.0
Mo1 C2A H2A 119.6
C5A C1A C2A 108.0
C5A C1A Mo1 73.6(6)
C2A C1A Mo1 70.3(6)
C5A C1A H1A 126.0
C2A C1A H1A 126.0
Mo1 C1A H1A 121.8
C4A C5A C1A 108.0
C4A C5A Mo1 71.2(6)
C1A C5A Mo1 71.6(6)
C4A C5A H5A 126.0
C1A C5A H5A 126.0
Mo1 C5A H5A 122.8
C5A C4A C3A 108.0
C5A C4A Mo1 74.0(6)
C3A C4A Mo1 70.4(6)
C5A C4A H4A 126.0
C3A C4A H4A 126.0
Mo1 C4A H4A 121.4
C7 C6 C10 106.9(10)
C7 C6 C11 126.2(10)
C10 C6 C11 126.4(11)
C7 C6 Ir4 71.1(6)
C10 C6 Ir4 71.8(5)
C11 C6 Ir4 128.7(8)
C8 C7 C6 109.8(10)
C8 C7 C12 125.1(11)
C6 C7 C12 125.0(11)
C8 C7 Ir4 71.4(6)
C6 C7 Ir4 71.8(6)
C12 C7 Ir4 126.0(7)
C7 C8 C9 108.1(10)
C7 C8 C13 126.8(11)
C9 C8 C13 124.9(11)
C7 C8 Ir4 71.9(6)
C9 C8 Ir4 71.3(5)
C13 C8 Ir4 126.9(8)
C10 C9 C8 106.3(10)
C10 C9 C14 127.1(10)
C8 C9 C14 126.3(10)
C10 C9 Ir4 71.9(6)
C8 C9 Ir4 70.8(6)
C14 C9 Ir4 127.2(8)
C6 C10 C9 108.9(9)
C6 C10 C15 124.6(10)
C9 C10 C15 125.5(10)
C6 C10 Ir4 71.1(6)
C9 C10 Ir4 70.6(5)
C15 C10 Ir4 133.3(7)
C6 C11 H11A 109.5
C6 C11 H11B 109.5
H11A C11 H11B 109.5
C6 C11 H11C 109.5
H11A C11 H11C 109.5
H11B C11 H11C 109.5
C7 C12 H12A 109.5
C7 C12 H12B 109.5
H12A C12 H12B 109.5
C7 C12 H12C 109.5
H12A C12 H12C 109.5
H12B C12 H12C 109.5
C8 C13 H13A 109.5
C8 C13 H13B 109.5
H13A C13 H13B 109.5
C8 C13 H13C 109.5
H13A C13 H13C 109.5
H13B C13 H13C 109.5
C9 C14 H14A 109.5
C9 C14 H14B 109.5
H14A C14 H14B 109.5
C9 C14 H14C 109.5
H14A C14 H14C 109.5
H14B C14 H14C 109.5
C10 C15 H15A 109.5
C10 C15 H15B 109.5
H15A C15 H15B 109.5
C10 C15 H15C 109.5
H15A C15 H15C 109.5
H15B C15 H15C 109.5
C21 C16 C17 119.2(10)
C21 C16 C22 121.6(9)
C17 C16 C22 119.2(9)
C16 C17 C18 119.6(10)
C16 C17 H17 120.2
C18 C17 H17 120.2
C17 C18 C19 120.8(10)
C17 C18 H18 119.6
C19 C18 H18 119.6
C20 C19 C18 118.8(10)
C20 C19 H19 120.6
C18 C19 H19 120.6
C19 C20 C21 120.9(10)
C19 C20 H20 119.5
C21 C20 H20 119.5
C16 C21 C20 120.6(10)
C16 C21 H21 119.7
C20 C21 H21 119.7
C23 C22 C16 127.7(9)
C23 C22 Ir3 107.0(7)
C16 C22 Ir3 123.9(7)
C23 C22 Ir5 71.2(6)
C16 C22 Ir5 127.5(6)
Ir3 C22 Ir5 77.4(3)
C22 C23 C24 130.3(9)
C22 C23 Ir2 107.2(7)
C24 C23 Ir2 118.5(7)
C22 C23 Ir5 73.2(6)
C24 C23 Ir5 133.5(7)
Ir2 C23 Ir5 77.0(3)
C29 C24 C25 117.6(9)
C29 C24 C23 119.7(9)
C25 C24 C23 122.6(9)
C26 C25 C24 121.4(11)
C26 C25 H25 119.3
C24 C25 H25 119.3
C27 C26 C25 120.4(11)
C27 C26 H26 119.8
C25 C26 H26 119.8
C28 C27 C26 119.4(11)
C28 C27 H27 120.3
C26 C27 H27 120.3
C27 C28 C29 121.6(12)
C27 C28 H28 119.2
C29 C28 H28 119.2
C24 C29 C28 119.6(11)
C24 C29 H29 120.2
C28 C29 H29 120.2
Cl2 C30 Cl1 112.7(10)
Cl2 C30 H30A 109.0
Cl1 C30 H30A 109.0
Cl2 C30 H30B 109.0
Cl1 C30 H30B 109.0
H30A C30 H30B 107.8
O124 C124 Mo1 145.9(8)
O124 C124 Ir4 129.5(8)
Mo1 C124 Ir4 80.9(4)
O124 C124 Ir2 120.3(8)
Mo1 C124 Ir2 79.2(3)
Ir4 C124 Ir2 73.7(3)
O134 C134 Mo1 146.2(9)
O134 C134 Ir4 129.6(9)
Mo1 C134 Ir4 79.9(4)
O134 C134 Ir3 121.3(8)
Mo1 C134 Ir3 77.9(4)
Ir4 C134 Ir3 74.9(3)
O221 C221 Ir2 179.3(12)
O222 C222 Ir2 173.5(12)
O331 C331 Ir3 178.2(11)
O332 C332 Ir3 173.4(11)
O551 C551 Ir5 178.2(12)
O552 C552 Ir5 176.0(11)

loop_
_geom_bond_atom_site_label_1
_geom_bond_atom_site_label_2
_geom_bond_distance
Ir2 C222 1.905(12)
Ir2 C221 1.924(11)
Ir2 C23 2.148(10)
Ir2 C124 2.532(10)
Ir2 Ir3 2.6026(5)
Ir2 Ir5 2.6957(5)
Ir2 Ir4 2.8075(5)
Ir2 Mo1 2.9333(9)
Ir3 C332 1.892(12)
Ir3 C331 1.938(12)
Ir3 C22 2.131(9)
Ir3 C134 2.517(12)
Ir3 Ir5 2.7119(5)
Ir3 Ir4 2.8479(5)
Ir3 Mo1 2.8949(9)
Ir4 C124 2.116(10)
Ir4 C134 2.138(10)
Ir4 C8 2.230(10)
Ir4 C7 2.236(11)
Ir4 C9 2.237(10)
Ir4 C6 2.245(10)
Ir4 C10 2.255(9)
Ir4 Mo1 2.6904(10)
Ir5 C551 1.860(13)
Ir5 C552 1.877(11)
Ir5 C23 2.182(10)
Ir5 C22 2.206(9)
Ir5 Mo1 2.6443(9)
Mo1 C124 2.030(11)
Mo1 C134 2.051(12)
Mo1 C3A 2.306(17)
Mo1 C4 2.312(16)
Mo1 C2A 2.312(17)
Mo1 C5 2.336(16)
Mo1 C3 2.340(16)
Mo1 C4A 2.355(17)
Mo1 C1A 2.365(17)
Mo1 C1 2.378(16)
Mo1 C2 2.380(15)
Mo1 C5A 2.391(16)
Cl1 C30 1.739(17)
Cl2 C30 1.72(2)
O124 C124 1.192(12)
O134 C134 1.185(13)
O221 C221 1.120(13)
O222 C222 1.132(14)
O331 C331 1.123(13)
O332 C332 1.139(13)
O551 C551 1.145(15)
O552 C552 1.138(13)
C3 C2 1.4200
C3 C4 1.4200
C3 H3 0.9300
C2 C1 1.4200
C2 H2 0.9300
C1 C5 1.4200
C1 H1 0.9300
C5 C4 1.4200
C5 H5 0.9300
C4 H4 0.9300
C3A C4A 1.4200
C3A C2A 1.4200
C3A H3A 0.9300
C2A C1A 1.4200
C2A H2A 0.9300
C1A C5A 1.4200
C1A H1A 0.9300
C5A C4A 1.4200
C5A H5A 0.9300
C4A H4A 0.9300
C6 C7 1.424(16)
C6 C10 1.434(15)
C6 C11 1.493(16)
C7 C8 1.406(16)
C7 C12 1.502(16)
C8 C9 1.453(15)
C8 C13 1.521(16)
C9 C10 1.443(15)
C9 C14 1.481(16)
C10 C15 1.513(14)
C11 H11A 0.9600
C11 H11B 0.9600
C11 H11C 0.9600
C12 H12A 0.9600
C12 H12B 0.9600
C12 H12C 0.9600
C13 H13A 0.9600
C13 H13B 0.9600
C13 H13C 0.9600
C14 H14A 0.9600
C14 H14B 0.9600
C14 H14C 0.9600
C15 H15A 0.9600
C15 H15B 0.9600
C15 H15C 0.9600
C16 C21 1.388(14)
C16 C17 1.392(14)
C16 C22 1.506(14)
C17 C18 1.395(15)
C17 H17 0.9300
C18 C19 1.410(16)
C18 H18 0.9300
C19 C20 1.360(16)
C19 H19 0.9300
C20 C21 1.400(14)
C20 H20 0.9300
C21 H21 0.9300
C22 C23 1.343(14)
C23 C24 1.463(13)
C24 C29 1.379(15)
C24 C25 1.402(14)
C25 C26 1.388(15)
C25 H25 0.9300
C26 C27 1.366(17)
C26 H26 0.9300
C27 C28 1.351(17)
C27 H27 0.9300
C28 C29 1.420(16)
C28 H28 0.9300
C29 H29 0.9300
C30 H30A 0.9700
C30 H30B 0.9700
